data_7062853
loop_
_publ_author_name
'Tan, Yu-Xin'
'Ying, Ting-Ting'
'Fan, Xiao-Wei'
'Huang, Yan-Le'
'Wan, Ming-Yang'
'Wang, Fang-Xin'
'Li, Qiao-Lin'
'Wang, Meng-Na'

_publ_section_title
;
 High-Tc Fe-based ferroelectric compound with large spontaneous
 polarization and narrow bandgap
;
_journal_issue 44
_journal_name_full 'New Journal of Chemistry'
_journal_page_first 20619
_journal_page_last 20625
_journal_paper_doi 10.1039/D3NJ03461E
_journal_volume 47
_journal_year 2023
_chemical_formula_moiety 'Br4 Fe, C6 H16 N'
_chemical_formula_sum 'C6 H16 Br4 Fe N'
_chemical_formula_weight 477.69
_space_group_crystal_system orthorhombic
_space_group_IT_number 36
_space_group_name_Hall 'C 2c -2'
_space_group_name_H-M_alt 'C m c 21'
_atom_sites_solution_hydrogens mixed
_atom_sites_solution_primary dual
_audit_creation_date 2021-11-26
_audit_creation_method
;
Olex2 1.3
(compiled 2020.11.12 svn.r5f609507 for OlexSys, GUI svn.r6408)
;
_audit_update_record
;
2023-05-12 deposited with the CCDC.	2023-10-17 downloaded from the CCDC.
;
_cell_angle_alpha 90
_cell_angle_beta 90
_cell_angle_gamma 90
_cell_formula_units_Z 4
_cell_length_a 8.6868(4)
_cell_length_b 12.6059(6)
_cell_length_c 13.3890(6)
_cell_measurement_reflns_used 3479
_cell_measurement_temperature 219.99(10)
_cell_measurement_theta_max 27.4470
_cell_measurement_theta_min 2.8350
_cell_volume 1466.16(12)
_computing_cell_refinement 'CrysAlisPro 1.171.41.112a (Rigaku OD, 2021)'
_computing_data_collection 'CrysAlisPro 1.171.41.112a (Rigaku OD, 2021)'
_computing_data_reduction 'CrysAlisPro 1.171.41.112a (Rigaku OD, 2021)'
_computing_molecular_graphics 'Olex2 1.3 (Dolomanov et al., 2009)'
_computing_publication_material 'Olex2 1.3 (Dolomanov et al., 2009)'
_computing_structure_refinement 'SHELXL 2018/3 (Sheldrick, 2015)'
_computing_structure_solution 'SHELXT 2018/2 (Sheldrick, 2018)'
_diffrn_ambient_environment N~2~
_diffrn_ambient_temperature 219.99(10)
_diffrn_detector 'Hybrid Pixel Array Detector'
_diffrn_detector_area_resol_mean 10.0000
_diffrn_detector_type HyPix
_diffrn_measured_fraction_theta_full 1.000
_diffrn_measured_fraction_theta_max 0.896
_diffrn_measurement_details
;
List of Runs (angles in degrees, time in seconds):

  # Type    Start    End  Width  t~exp~   \w     \q     \k     \f   Frames
#--------------------------------------------------------------------------
  1  \w    -18.00  69.00   0.50    1.93    --   -5.46  28.00  65.00  174
  2  \w    -26.00  33.00   0.50    1.93    --    5.00  94.00-131.00  118
  3  \w    -18.00  50.00   0.50    1.93    --   -5.46  19.00-180.00  136
  4  \w    -18.00  28.00   0.50    1.93    --   -5.46 -99.00-120.00   92
  5  \w    -18.00  39.00   0.50    1.93    --    5.00 -99.00  60.00  114
;
_diffrn_measurement_device 'four-circle diffractometer'
_diffrn_measurement_device_type 'XtaLAB Synergy R, HyPix'
_diffrn_measurement_method '\w scans'
_diffrn_orient_matrix_type 'CrysAlisPro convention (1999,Acta A55,543-557)'
_diffrn_orient_matrix_UB_11 0.0292517000
_diffrn_orient_matrix_UB_12 0.0519869000
_diffrn_orient_matrix_UB_13 -0.0071205000
_diffrn_orient_matrix_UB_21 -0.0076872000
_diffrn_orient_matrix_UB_22 -0.0060467000
_diffrn_orient_matrix_UB_23 -0.0524296000
_diffrn_orient_matrix_UB_31 -0.0758497000
_diffrn_orient_matrix_UB_32 0.0206594000
_diffrn_orient_matrix_UB_33 0.0025668000
_diffrn_radiation_monochromator mirror
_diffrn_radiation_probe x-ray
_diffrn_radiation_type 'Mo K\a'
_diffrn_radiation_wavelength 0.71073
_diffrn_reflns_av_R_equivalents 0.0290
_diffrn_reflns_av_unetI/netI 0.0270
_diffrn_reflns_Laue_measured_fraction_full 1.000
_diffrn_reflns_Laue_measured_fraction_max 0.896
_diffrn_reflns_limit_h_max 12
_diffrn_reflns_limit_h_min -11
_diffrn_reflns_limit_k_max 18
_diffrn_reflns_limit_k_min -17
_diffrn_reflns_limit_l_max 16
_diffrn_reflns_limit_l_min -17
_diffrn_reflns_number 8141
_diffrn_reflns_point_group_measured_fraction_full 0.992
_diffrn_reflns_point_group_measured_fraction_max 0.812
_diffrn_reflns_theta_full 25.242
_diffrn_reflns_theta_max 30.539
_diffrn_reflns_theta_min 2.848
_diffrn_source 'micro-focus sealed X-ray tube'
_diffrn_source_type 'Mova (Mo) X-ray Source'
_exptl_absorpt_coefficient_mu 11.892
_exptl_absorpt_correction_T_max 1.00000
_exptl_absorpt_correction_T_min 0.55489
_exptl_absorpt_correction_type multi-scan
_exptl_absorpt_process_details
;
CrysAlisPro 1.171.41.112a (Rigaku Oxford Diffraction, 2021)
Empirical absorption correction using spherical harmonics,
implemented in SCALE3 ABSPACK scaling algorithm.
;
_exptl_crystal_colour 'metallic brownish brown'
_exptl_crystal_colour_lustre metallic
_exptl_crystal_colour_modifier brownish
_exptl_crystal_colour_primary brown
_exptl_crystal_density_diffrn 2.164
_exptl_crystal_description block
_exptl_crystal_F_000 900
_exptl_crystal_size_max 0.2
_exptl_crystal_size_mid 0.2
_exptl_crystal_size_min 0.2
_refine_diff_density_max 0.487
_refine_diff_density_min -0.296
_refine_diff_density_rms 0.074
_refine_ls_abs_structure_details
;
 Flack x determined using 619 quotients [(I+)-(I-)]/[(I+)+(I-)]
 (Parsons, Flack and Wagner, Acta Cryst. B69 (2013) 249-259).
;
_refine_ls_abs_structure_Flack 0.019(11)
_refine_ls_extinction_method none
_refine_ls_goodness_of_fit_ref 1.055
_refine_ls_hydrogen_treatment constr
_refine_ls_matrix_type full
_refine_ls_number_parameters 159
_refine_ls_number_reflns 1930
_refine_ls_number_restraints 127
_refine_ls_restrained_S_all 1.029
_refine_ls_R_factor_all 0.0385
_refine_ls_R_factor_gt 0.0285
_refine_ls_shift/su_max 0.001
_refine_ls_shift/su_mean 0.000
_refine_ls_structure_factor_coef Fsqd
_refine_ls_weighting_details 'w=1/[\s^2^(Fo^2^)+(0.0221P)^2^+1.3672P] where P=(Fo^2^+2Fc^2^)/3'
_refine_ls_weighting_scheme calc
_refine_ls_wR_factor_gt 0.0523
_refine_ls_wR_factor_ref 0.0543
_reflns_Friedel_coverage 0.745
_reflns_Friedel_fraction_full 0.984
_reflns_Friedel_fraction_max 0.722
_reflns_number_gt 1617
_reflns_number_total 1930
_reflns_threshold_expression 'I > 2\s(I)'
_cod_data_source_file d3nj03461e2.cif
_cod_data_source_block 1_LTP_auto
_cod_depositor_comments 'Adding full bibliography for 7062852--7062853.cif.'
_cod_database_code 7062853
_shelx_shelxl_version_number 2018/3
_chemical_oxdiff_formula 'C N H Fe Br '
_shelx_space_group_comment
;
The symmetry employed for this shelxl refinement is uniquely defined
by the following loop, which should always be used as a source of
symmetry information in preference to the above space-group names.
They are only intended as comments.
;
_shelx_estimated_absorpt_t_max 0.200
_shelx_estimated_absorpt_t_min 0.200
_reflns_odcompleteness_completeness 99.89
_reflns_odcompleteness_iscentric 1
_reflns_odcompleteness_theta 26.32
_olex2_refinement_description
;
1. Fixed Uiso
 At 1.2 times of:
  All C(H,H) groups
 At 1.5 times of:
  All C(H,H,H) groups
2. Uiso/Uaniso restraints and constraints
C4 \\sim N7 \\sim C3A \\sim C2A \\sim C6: within 2A with sigma of 0.04 and
sigma for terminal atoms of 0.08 within 2A
Uanis(C8) \\sim Ueq, Uanis(C8) \\sim Ueq: with sigma of 0.01 and sigma for
terminal atoms of 0.02
Uanis(C1) \\sim Ueq: with sigma of 0.005 and sigma for terminal atoms of 0.01
Uanis(C6) \\sim Ueq: with sigma of 0.01 and sigma for terminal atoms of 0.02
3. Rigid body (RIGU) restrains
 C1, N1, C3, C2, C006
 with sigma for 1-2 distances of 0.004 and sigma for 1-3 distances of 0.004
 N1, C5, C7B, C006, C8, C2, C3
 with sigma for 1-2 distances of 0.004 and sigma for 1-3 distances of 0.004
 N7, C1, C7A, C2A, C4, C3A, C6
 with sigma for 1-2 distances of 0.004 and sigma for 1-3 distances of 0.004
 C3A, N7, C4, C2A, C6
 with sigma for 1-2 distances of 0.004 and sigma for 1-3 distances of 0.004
4. Others
 Fixed Sof: N1(0.25) C006(0.25) H00A(0.25) H00B(0.25) H00C(0.25) C2(0.25)
 H2A(0.25) H2B(0.25) C3(0.25) H3A(0.25) H3B(0.25) N7(0.25) C2A(0.25) H2AA(0.25)
 H2AB(0.25) C3A(0.25) H3AA(0.25) H3AB(0.25) C6(0.25) H6A(0.25) H6B(0.25)
 H6C(0.25) C1(0.25) H1A(0.25) H1B(0.25) H1C(0.25) C4(0.25) H4A(0.25) H4B(0.25)
 H4C(0.25) C5(0.25) H5A(0.25) H5B(0.25) H5C(0.25) C8(0.25) H8A(0.25) H8B(0.25)
 H8C(0.25) C7B(0.25) H7BA(0.25) H7BB(0.25) H7BC(0.25) C7A(0.25) H7AA(0.25)
 H7AB(0.25) H7AC(0.25)
5.a Riding coordinates:
 C1(H1A,H1B,H1C), C8(H8A,H8B,H8C), C7A(H7AA,H7AB,H7AC)
5.b Secondary CH2 refined with riding coordinates:
 C2(H2A,H2B), C3(H3A,H3B), C2A(H2AA,H2AB), C3A(H3AA,H3AB)
5.c Idealised Me refined as rotating group:
 C006(H00A,H00B,H00C), C6(H6A,H6B,H6C), C4(H4A,H4B,H4C), C5(H5A,H5B,H5C),
 C7B(H7BA,H7BB,H7BC)
;
_olex2_submission_special_instructions 'No special instructions were received'
_oxdiff_exptl_absorpt_empirical_details
;
Empirical correction (ABSPACK) includes:
- Absorption correction using spherical harmonics
- Frame scaling
;
_oxdiff_exptl_absorpt_empirical_full_max 1.426
_oxdiff_exptl_absorpt_empirical_full_min 0.791

loop_
_space_group_symop_operation_xyz
'x, y, z'
'-x, -y, z+1/2'
'x, -y, z+1/2'
'-x, y, z'
'x+1/2, y+1/2, z'
'-x+1/2, -y+1/2, z+1/2'
'x+1/2, -y+1/2, z+1/2'
'-x+1/2, y+1/2, z'

loop_
_atom_site_label
_atom_site_type_symbol
_atom_site_fract_x
_atom_site_fract_y
_atom_site_fract_z
_atom_site_U_iso_or_equiv
_atom_site_adp_type
_atom_site_occupancy
_atom_site_site_symmetry_order
_atom_site_calc_flag
_atom_site_refinement_flags_posn
_atom_site_refinement_flags_adp
_atom_site_refinement_flags_occupancy
_atom_site_disorder_assembly
_atom_site_disorder_group
Br01 Br 1.000000 0.50166(11) 0.78511(6) 0.0628(3) Uani 1 2 d S T P . .
Br02 Br 1.000000 0.66125(6) 1.02671(7) 0.0624(2) Uani 1 2 d S T P . .
Br03 Br 0.78184(6) 0.39790(4) 1.01108(6) 0.06461(19) Uani 1 1 d . . . . .
Fe04 Fe 1.000000 0.49144(8) 0.95929(8) 0.0394(2) Uani 1 2 d S T P . .
N1 N 0.506(19) 0.379(4) 0.711(7) 0.050(8) Uani 0.25 1 d . . P A -1
C006 C 0.528(13) 0.658(4) 0.829(3) 0.070(19) Uani 0.25 1 d . . P A -1
H00A H 0.541085 0.699418 0.769115 0.105 Uiso 0.25 1 calc R U P A -1
H00B H 0.628202 0.646240 0.860192 0.105 Uiso 0.25 1 calc R U P A -1
H00C H 0.462045 0.695325 0.875660 0.105 Uiso 0.25 1 calc R U P A -1
C2 C 0.453(5) 0.547(3) 0.802(3) 0.087(15) Uani 0.25 1 d . . P A -1
H2A H 0.449639 0.502384 0.862267 0.104 Uiso 0.25 1 calc R U P A -1
H2B H 0.347555 0.558105 0.779372 0.104 Uiso 0.25 1 calc R U P A -1
C3 C 0.536(4) 0.494(2) 0.728(2) 0.063(10) Uani 0.25 1 d . . P A -1
H3A H 0.646094 0.501511 0.742943 0.076 Uiso 0.25 1 calc R U P A -1
H3B H 0.517702 0.530752 0.664440 0.076 Uiso 0.25 1 calc R U P A -1
N7 N 0.509(9) 0.363(4) 0.713(6) 0.045(7) Uani 0.25 1 d . U P B -2
C2A C 0.533(4) 0.566(2) 0.746(2) 0.055(9) Uani 0.25 1 d . U P B -2
H2AA H 0.623857 0.576649 0.703092 0.066 Uiso 0.25 1 calc R U P B -2
H2AB H 0.443956 0.568536 0.701037 0.066 Uiso 0.25 1 calc R U P B -2
C3A C 0.542(3) 0.464(2) 0.777(2) 0.048(6) Uani 0.25 1 d . U P B -2
H3AA H 0.473585 0.458926 0.834522 0.058 Uiso 0.25 1 calc R U P B -2
H3AB H 0.646950 0.455025 0.802489 0.058 Uiso 0.25 1 calc R U P B -2
C6 C 0.524(6) 0.653(3) 0.804(3) 0.043(12) Uani 0.25 1 d . U P B -2
H6A H 0.466642 0.707538 0.768501 0.064 Uiso 0.25 1 calc R U P B -2
H6B H 0.626210 0.678398 0.818756 0.064 Uiso 0.25 1 calc R U P B -2
H6C H 0.470661 0.635203 0.865204 0.064 Uiso 0.25 1 calc R U P B -2
C1 C 0.635(6) 0.321(4) 0.742(5) 0.056(8) Uani 0.25 1 d . U P B -2
H1A H 0.635035 0.313345 0.814273 0.084 Uiso 0.25 1 d R U P B -2
H1B H 0.720485 0.365985 0.722243 0.084 Uiso 0.25 1 d R U P B -2
H1C H 0.647175 0.251505 0.711593 0.084 Uiso 0.25 1 d R U P B -2
C4 C 0.524(7) 0.376(3) 0.5994(19) 0.059(14) Uani 0.25 1 d . U P B -2
H4A H 0.625933 0.402197 0.583284 0.088 Uiso 0.25 1 calc R U P B -2
H4B H 0.447129 0.425566 0.575914 0.088 Uiso 0.25 1 calc R U P B -2
H4C H 0.508479 0.307589 0.567312 0.088 Uiso 0.25 1 calc R U P B -2
C5 C 0.568(5) 0.313(4) 0.795(4) 0.108(14) Uani 0.25 1 d . . P A -1
H5A H 0.506559 0.324692 0.854143 0.162 Uiso 0.25 1 calc R U P A -1
H5B H 0.673905 0.334532 0.808077 0.162 Uiso 0.25 1 calc R U P A -1
H5C H 0.565803 0.239021 0.776601 0.162 Uiso 0.25 1 calc R U P A -1
C8 C 0.590(6) 0.366(4) 0.625(4) 0.107(13) Uani 0.25 1 d . U P A -1
H8A H 0.699670 0.365647 0.639812 0.161 Uiso 0.25 1 d R U P A -1
H8B H 0.565760 0.425787 0.582872 0.161 Uiso 0.25 1 d R U P A -1
H8C H 0.563600 0.300407 0.590532 0.161 Uiso 0.25 1 d R U P A -1
C7B C 0.340(4) 0.350(3) 0.701(3) 0.069(9) Uani 0.25 1 d . . P A -1
H7BA H 0.330486 0.283622 0.665737 0.103 Uiso 0.25 1 calc R U P A -1
H7BB H 0.286997 0.405643 0.664345 0.103 Uiso 0.25 1 calc R U P A -1
H7BC H 0.294931 0.343608 0.767101 0.103 Uiso 0.25 1 calc R U P A -1
C7A C 0.373(7) 0.284(4) 0.739(6) 0.085(15) Uani 0.25 1 d . . P B -2
H7AA H 0.414086 0.213867 0.723450 0.128 Uiso 0.25 1 d R U P B -2
H7AB H 0.280516 0.295577 0.699660 0.128 Uiso 0.25 1 d R U P B -2
H7AC H 0.347966 0.287357 0.809320 0.128 Uiso 0.25 1 d R U P B -2

loop_
_atom_site_aniso_label
_atom_site_aniso_U_11
_atom_site_aniso_U_22
_atom_site_aniso_U_33
_atom_site_aniso_U_23
_atom_site_aniso_U_13
_atom_site_aniso_U_12
Br01 0.0652(5) 0.0834(6) 0.0398(5) 0.0014(5) 0.000 0.000
Br02 0.0780(5) 0.0414(4) 0.0678(6) -0.0055(4) 0.000 0.000
Br03 0.0578(3) 0.0682(4) 0.0679(4) 0.0044(4) 0.0094(4) -0.0198(3)
Fe04 0.0379(5) 0.0407(6) 0.0395(6) 0.0003(4) 0.000 0.000
N1 0.053(16) 0.039(12) 0.057(14) 0.003(11) 0.004(16) 0.008(16)
C006 0.08(6) 0.086(18) 0.04(2) -0.031(15) -0.03(3) 0.02(2)
C2 0.11(4) 0.065(17) 0.08(2) -0.012(14) 0.04(2) -0.004(16)
C3 0.08(3) 0.040(11) 0.065(15) 0.003(10) 0.023(17) 0.001(14)
N7 0.042(14) 0.050(15) 0.042(11) 0.005(11) 0.010(13) -0.015(12)
C2A 0.05(3) 0.058(11) 0.058(14) -0.012(10) 0.005(13) -0.016(10)
C3A 0.032(17) 0.061(11) 0.051(11) -0.003(10) -0.021(11) -0.009(9)
C6 0.03(3) 0.054(11) 0.046(16) 0.001(9) 0.017(18) -0.015(13)
C1 0.058(11) 0.057(13) 0.054(13) 0.002(11) -0.005(10) -0.007(11)
C4 0.06(4) 0.072(14) 0.043(10) 0.004(8) 0.011(13) 0.02(2)
C5 0.11(3) 0.09(3) 0.13(3) 0.06(3) -0.02(2) 0.01(2)
C8 0.11(2) 0.12(2) 0.084(18) -0.024(17) 0.040(19) 0.02(2)
C7B 0.070(16) 0.07(2) 0.06(2) -0.001(16) -0.011(15) -0.019(15)
C7A 0.070(19) 0.07(3) 0.12(3) 0.04(3) 0.01(2) -0.04(2)

loop_
_atom_type_symbol
_atom_type_description
_atom_type_scat_dispersion_real
_atom_type_scat_dispersion_imag
_atom_type_scat_source
C C 0.0033 0.0016 'International Tables Vol C Tables 4.2.6.8 and 6.1.1.4'
H H 0.0000 0.0000 'International Tables Vol C Tables 4.2.6.8 and 6.1.1.4'
Br Br -0.2901 2.4595 'International Tables Vol C Tables 4.2.6.8 and 6.1.1.4'
Fe Fe 0.3463 0.8444 'International Tables Vol C Tables 4.2.6.8 and 6.1.1.4'
N N 0.0061 0.0033 'International Tables Vol C Tables 4.2.6.8 and 6.1.1.4'

loop_
_geom_angle_atom_site_label_1
_geom_angle_atom_site_label_2
_geom_angle_atom_site_label_3
_geom_angle
_geom_angle_site_symmetry_1
_geom_angle_site_symmetry_3
_geom_angle_publ_flag
Br01 Fe04 Br03 108.91(4) . 4_755 ?
Br01 Fe04 Br03 108.91(4) . . ?
Br02 Fe04 Br01 109.70(6) . . ?
Br02 Fe04 Br03 110.46(4) . 4_755 ?
Br02 Fe04 Br03 110.46(4) . . ?
Br03 Fe04 Br03 108.36(5) 4_755 . ?
C3 N1 C5 111(7) . . ?
C8 N1 C3 98(7) . . ?
C8 N1 C5 112(10) . . ?
C8 N1 C7B 115(8) . . ?
C7B N1 C3 115(8) . . ?
C7B N1 C5 107(7) . . ?
H00A C006 H00B 109.5 . . ?
H00A C006 H00C 109.5 . . ?
H00B C006 H00C 109.5 . . ?
C2 C006 H00A 109.5 . . ?
C2 C006 H00B 109.5 . . ?
C2 C006 H00C 109.5 . . ?
C006 C2 H2A 109.2 . . ?
C006 C2 H2B 109.2 . . ?
H2A C2 H2B 107.9 . . ?
C3 C2 C006 112(4) . . ?
C3 C2 H2A 109.2 . . ?
C3 C2 H2B 109.2 . . ?
N1 C3 H3A 107.7 . . ?
N1 C3 H3B 107.6 . . ?
C2 C3 N1 119(6) . . ?
C2 C3 H3A 107.7 . . ?
C2 C3 H3B 107.7 . . ?
H3A C3 H3B 107.1 . . ?
C3A N7 C7A 122(6) . . ?
C1 N7 C3A 91(5) . . ?
C1 N7 C4 106(6) . . ?
C1 N7 C7A 108(5) . . ?
C4 N7 C3A 116(4) . . ?
C4 N7 C7A 110(5) . . ?
H2AA C2A H2AB 106.1 . . ?
C3A C2A H2AA 105.6 . . ?
C3A C2A H2AB 105.6 . . ?
C6 C2A H2AA 105.6 . . ?
C6 C2A H2AB 105.6 . . ?
C6 C2A C3A 127(3) . . ?
N7 C3A H3AA 105.7 . . ?
N7 C3A H3AB 105.7 . . ?
C2A C3A N7 127(4) . . ?
C2A C3A H3AA 105.7 . . ?
C2A C3A H3AB 105.7 . . ?
H3AA C3A H3AB 106.1 . . ?
C2A C6 H6A 109.5 . . ?
C2A C6 H6B 109.5 . . ?
C2A C6 H6C 109.5 . . ?
H6A C6 H6B 109.5 . . ?
H6A C6 H6C 109.5 . . ?
H6B C6 H6C 109.5 . . ?
N7 C1 H1A 110.0 . . ?
N7 C1 H1B 109.0 . . ?
N7 C1 H1C 109.5 . . ?
H1A C1 H1B 109.5 . . ?
H1A C1 H1C 109.5 . . ?
H1B C1 H1C 109.5 . . ?
N7 C4 H4A 109.5 . . ?
N7 C4 H4B 109.5 . . ?
N7 C4 H4C 109.5 . . ?
H4A C4 H4B 109.5 . . ?
H4A C4 H4C 109.5 . . ?
H4B C4 H4C 109.5 . . ?
N1 C5 H5A 109.5 . . ?
N1 C5 H5B 109.5 . . ?
N1 C5 H5C 109.5 . . ?
H5A C5 H5B 109.5 . . ?
H5A C5 H5C 109.5 . . ?
H5B C5 H5C 109.5 . . ?
N1 C8 H8A 110.7 . . ?
N1 C8 H8B 105.9 . . ?
N1 C8 H8C 111.7 . . ?
H8A C8 H8B 109.5 . . ?
H8A C8 H8C 109.5 . . ?
H8B C8 H8C 109.5 . . ?
N1 C7B H7BA 109.5 . . ?
N1 C7B H7BB 109.5 . . ?
N1 C7B H7BC 109.5 . . ?
H7BA C7B H7BB 109.5 . . ?
H7BA C7B H7BC 109.5 . . ?
H7BB C7B H7BC 109.5 . . ?
N7 C7A H7AA 104.3 . . ?
N7 C7A H7AB 113.6 . . ?
N7 C7A H7AC 110.4 . . ?
H7AA C7A H7AB 109.4 . . ?
H7AA C7A H7AC 109.5 . . ?
H7AB C7A H7AC 109.5 . . ?

loop_
_geom_bond_atom_site_label_1
_geom_bond_atom_site_label_2
_geom_bond_distance
_geom_bond_site_symmetry_2
_geom_bond_publ_flag
Br01 Fe04 2.3356(12) . ?
Br02 Fe04 2.3232(13) . ?
Br03 Fe04 2.3372(8) . ?
N1 C3 1.49(6) . ?
N1 C5 1.49(11) . ?
N1 C8 1.38(12) . ?
N1 C7B 1.49(16) . ?
C006 H00A 0.9700 . ?
C006 H00B 0.9700 . ?
C006 H00C 0.9700 . ?
C006 C2 1.59(7) . ?
C2 H2A 0.9800 . ?
C2 H2B 0.9800 . ?
C2 C3 1.40(4) . ?
C3 H3A 0.9800 . ?
C3 H3B 0.9800 . ?
N7 C3A 1.56(7) . ?
N7 C1 1.28(10) . ?
N7 C4 1.53(8) . ?
N7 C7A 1.59(8) . ?
C2A H2AA 0.9800 . ?
C2A H2AB 0.9800 . ?
C2A C3A 1.35(4) . ?
C2A C6 1.35(4) . ?
C3A H3AA 0.9800 . ?
C3A H3AB 0.9800 . ?
C6 H6A 0.9700 . ?
C6 H6B 0.9700 . ?
C6 H6C 0.9700 . ?
C1 H1A 0.9703 . ?
C1 H1B 0.9700 . ?
C1 H1C 0.9698 . ?
C4 H4A 0.9700 . ?
C4 H4B 0.9700 . ?
C4 H4C 0.9700 . ?
C5 H5A 0.9700 . ?
C5 H5B 0.9700 . ?
C5 H5C 0.9700 . ?
C8 H8A 0.9700 . ?
C8 H8B 0.9701 . ?
C8 H8C 0.9699 . ?
C7B H7BA 0.9700 . ?
C7B H7BB 0.9700 . ?
C7B H7BC 0.9700 . ?
C7A H7AA 0.9701 . ?
C7A H7AB 0.9701 . ?
C7A H7AC 0.9703 . ?

loop_
_geom_torsion_atom_site_label_1
_geom_torsion_atom_site_label_2
_geom_torsion_atom_site_label_3
_geom_torsion_atom_site_label_4
_geom_torsion
_geom_torsion_site_symmetry_1
_geom_torsion_site_symmetry_2
_geom_torsion_site_symmetry_3
_geom_torsion_site_symmetry_4
_geom_torsion_publ_flag
C006 C2 C3 N1 165(7) . . . . ?
C6 C2A C3A N7 162(5) . . . . ?
C1 N7 C3A C2A 131(5) . . . . ?
C4 N7 C3A C2A 23(8) . . . . ?
C5 N1 C3 C2 -72(11) . . . . ?
C8 N1 C3 C2 171(6) . . . . ?
C7B N1 C3 C2 49(8) . . . . ?
C7A N7 C3A C2A -117(6) . . . . ?
